data_2222984
loop_
_publ_author_name
'Lin, Yu-Ching'
'Hong, Fung-E'

_publ_section_title
;{\m-2-[(Benzothiazol-2-yl-2\k<i>N</i>)hydrazonomethyl-2\k<i>N</i>]-6-methoxyphenolato-1:2\k^3^<i>O</i>^1^,<i>O</i>^6^:<i>O</i>^1^}{2-[(benzothiazol-2-yl-1\k<i>N</i>)hydrazonomethyl-1\k<i>N</i>]-6-methoxyphenolato-1\k<i>O</i>^1^}(methanol-2\k<i>O</i>)(nitrato-2\k<i>O</i>)dicopper(II)
 nitrate
;
_journal_coeditor_code BT5014
_journal_issue 9
_journal_name_full 'Acta Crystallographica Section E'
_journal_page_first m1077
_journal_paper_doi 10.1107/S1600536809031705
_journal_volume 65
_journal_year 2009
_chemical_formula_iupac '[Cu2 (C15 H12 N3 O2 S)2 (N O3) (C H4 O)] N O3'
_chemical_formula_moiety 'C31 H28 Cu2 N7 O8 S2 +, N O3 -'
_chemical_formula_sum 'C31 H28 Cu2 N8 O11 S2'
_chemical_formula_weight 879.81
_chemical_name_systematic
;{\m-2-[(Benzothiazol-2-yl-2\k<i>N</i>)hydrazonomethyl-2\k<i>N</i>]-6-
methoxyphenolato-1:2\k^3^<i>O</i>^1^,<i>O</i>^6^:<i>O</i>^1^}{2-[(benzothiazol-
2-yl-1\k<i>N</i>)hydrazonomethyl-1\k<i>N</i>]-6-methoxyphenolato-
1\k<i>O</i>^1^}(methanol-2\k<i>O</i>)(nitrato-2\k<i>O</i>)dicopper(II)
 nitrate
;
_space_group_IT_number 14
_symmetry_cell_setting monoclinic
_symmetry_space_group_name_Hall '-P 2yn'
_symmetry_space_group_name_H-M 'P 1 21/n 1'
_atom_sites_solution_hydrogens geom
_atom_sites_solution_primary direct
_atom_sites_solution_secondary difmap
_audit_creation_method SHELXL-97
_cell_angle_alpha 90.00
_cell_angle_beta 91.869(2)
_cell_angle_gamma 90.00
_cell_formula_units_Z 4
_cell_length_a 11.6893(12)
_cell_length_b 18.9172(18)
_cell_length_c 16.8910(17)
_cell_measurement_reflns_used 7572
_cell_measurement_temperature 298(2)
_cell_measurement_theta_max 26.048
_cell_measurement_theta_min 2.349
_cell_volume 3733.1(6)
_computing_cell_refinement 'SAINT (Bruker, 1999)'
_computing_data_collection 'SMART (Bruker, 1999)'
_computing_data_reduction 'SAINT (Bruker, 1999)'
_computing_molecular_graphics 'SHELXTL (Sheldrick, 2008)'
_computing_publication_material 'SHELXTL (Sheldrick, 2008)'
_computing_structure_refinement 'SHELXL97 (Sheldrick, 2008)'
_computing_structure_solution 'SHELXS97 (Sheldrick, 2008)'
_diffrn_ambient_temperature 298(2)
_diffrn_measured_fraction_theta_full 0.969
_diffrn_measured_fraction_theta_max 0.969
_diffrn_measurement_device_type
;
KM-4-CCD/Sapphire <b>[PLEASE CHECK; DEVICE COMPATIBLE WITH BRUKER
SOFTWARE?]</b>
;
_diffrn_measurement_method '\f and \w'
_diffrn_radiation_monochromator graphite
_diffrn_radiation_source 'fine-focus sealed tube'
_diffrn_radiation_type MoK\a
_diffrn_radiation_wavelength 0.71073
_diffrn_reflns_av_R_equivalents 0.0282
_diffrn_reflns_av_sigmaI/netI 0.0293
_diffrn_reflns_limit_h_max 8
_diffrn_reflns_limit_h_min -14
_diffrn_reflns_limit_k_max 22
_diffrn_reflns_limit_k_min -19
_diffrn_reflns_limit_l_max 20
_diffrn_reflns_limit_l_min -20
_diffrn_reflns_number 16985
_diffrn_reflns_theta_full 26.08
_diffrn_reflns_theta_max 26.08
_diffrn_reflns_theta_min 2.09
_exptl_absorpt_coefficient_mu 1.319
_exptl_absorpt_correction_T_max 0.7783
_exptl_absorpt_correction_T_min 0.5049
_exptl_absorpt_correction_type multi-scan
_exptl_absorpt_process_details '(SADABS; Sheldrick, 1996)'
_exptl_crystal_colour green
_exptl_crystal_density_diffrn 1.565
_exptl_crystal_density_method 'not measured'
_exptl_crystal_description parallelepiped
_exptl_crystal_F_000 1792
_exptl_crystal_size_max 0.60
_exptl_crystal_size_mid 0.50
_exptl_crystal_size_min 0.20
_refine_diff_density_max 0.731
_refine_diff_density_min -0.756
_refine_ls_extinction_method none
_refine_ls_goodness_of_fit_ref 1.014
_refine_ls_hydrogen_treatment mixed
_refine_ls_matrix_type full
_refine_ls_number_parameters 491
_refine_ls_number_reflns 7175
_refine_ls_number_restraints 0
_refine_ls_restrained_S_all 1.014
_refine_ls_R_factor_all 0.0604
_refine_ls_R_factor_gt 0.0437
_refine_ls_shift/su_max 0.001
_refine_ls_shift/su_mean 0.000
_refine_ls_structure_factor_coef Fsqd
_refine_ls_weighting_details 'calc w=1/[\s^2^(Fo^2^)+(0.09P)^2^] where P=(Fo^2^+2Fc^2^)/3'
_refine_ls_weighting_scheme calc
_refine_ls_wR_factor_gt 0.1192
_refine_ls_wR_factor_ref 0.1313
_reflns_number_gt 5506
_reflns_number_total 7175
_reflns_threshold_expression I>2\s(I)
_cod_data_source_file bt5014.cif
_cod_data_source_block I
_cod_original_sg_symbol_H-M 'P 21/n'
_cod_database_code 2222984
_cod_database_fobs_code 2222984

loop_
_symmetry_equiv_pos_as_xyz
'x, y, z'
'-x+1/2, y+1/2, -z+1/2'
'-x, -y, -z'
'x-1/2, -y-1/2, z-1/2'

loop_
_atom_site_type_symbol
_atom_site_label
_atom_site_fract_x
_atom_site_fract_y
_atom_site_fract_z
_atom_site_U_iso_or_equiv
_atom_site_adp_type
_atom_site_calc_flag
_atom_site_refinement_flags
_atom_site_occupancy
_atom_site_disorder_assembly
_atom_site_disorder_group
Cu Cu2 0.16897(3) 0.19196(2) 0.98737(2) 0.04552(13) Uani d . 1 . .
Cu Cu1 0.17847(3) 0.33814(2) 0.88954(2) 0.04699(13) Uani d . 1 . .
S S2 0.09665(9) -0.01021(5) 1.10524(6) 0.0695(3) Uani d . 1 . .
S S1 -0.03325(9) 0.32071(6) 0.67004(6) 0.0722(3) Uani d . 1 . .
O O5 0.26399(15) 0.25207(11) 0.92201(12) 0.0458(5) Uani d . 1 . .
N N3 0.1212(2) 0.30451(15) 0.78293(14) 0.0502(6) Uani d . 1 . .
O O6 0.03427(17) 0.24777(12) 0.94855(13) 0.0524(5) Uani d . 1 . .
C C6 0.1412(3) 0.49632(18) 0.9682(2) 0.0560(8) Uani d . 1 . .
N N1 0.0858(2) 0.42009(15) 0.85961(15) 0.0527(6) Uani d . 1 . .
C C16 0.3787(2) 0.25018(17) 0.91594(17) 0.0473(7) Uani d . 1 . .
N N6 0.0880(2) 0.11744(14) 1.04800(15) 0.0522(6) Uani d . 1 . .
O O1 0.2106(2) 0.37760(12) 0.99117(13) 0.0625(6) Uani d . 1 . .
C C9 0.0410(3) 0.34724(18) 0.75554(19) 0.0536(8) Uani d . 1 . .
N N2 0.0180(3) 0.40770(16) 0.79262(17) 0.0645(8) Uani d . 1 . .
H H2A -0.0346 0.4365 0.7762 0.077 Uiso calc R 1 . .
O O8 -0.1039(2) 0.23804(17) 0.86045(18) 0.0861(9) Uani d . 1 . .
N N7 -0.0182(2) 0.21226(16) 0.89173(16) 0.0554(7) Uani d . 1 . .
N N5 0.2648(2) 0.06424(16) 1.03947(17) 0.0622(7) Uani d . 1 . .
H H5A 0.3114 0.0297 1.0479 0.075 Uiso calc R 1 . .
O O7 0.0236(2) 0.15521(14) 0.87204(15) 0.0659(6) Uani d . 1 . .
C C23 0.4013(3) 0.13224(18) 0.98134(19) 0.0533(8) Uani d . 1 . .
H H23A 0.4512 0.0951 0.9928 0.064 Uiso calc R 1 . .
C C24 0.1555(3) 0.06304(18) 1.06209(18) 0.0546(8) Uani d . 1 . .
C C21 0.4457(2) 0.19332(18) 0.94236(19) 0.0523(8) Uani d . 1 . .
O O2 0.3007(2) 0.40931(16) 1.12742(15) 0.0803(8) Uani d . 1 . .
C C77 0.0805(3) 0.48056(19) 0.8948(2) 0.0573(8) Uani d . 1 . .
H H7A 0.0352 0.5157 0.8715 0.069 Uiso calc R 1 . .
O O4 0.36346(19) 0.36025(15) 0.85199(17) 0.0738(7) Uani d . 1 . .
C C15 0.1322(3) 0.24591(19) 0.73275(17) 0.0532(8) Uani d . 1 . .
C C30 -0.0217(3) 0.1033(2) 1.07330(19) 0.0578(8) Uani d . 1 . .
C C4 0.1840(3) 0.5837(2) 1.0687(3) 0.0768(11) Uani d . 1 . .
H H4A 0.1802 0.6300 1.0871 0.092 Uiso calc R 1 . .
C C14 0.2113(3) 0.1919(2) 0.7406(2) 0.0673(9) Uani d . 1 . .
H H14A 0.2644 0.1916 0.7828 0.081 Uiso calc R 1 . .
C C1 0.1997(3) 0.44431(19) 1.0125(2) 0.0563(8) Uani d . 1 . .
C C2 0.2487(3) 0.4635(2) 1.0880(2) 0.0632(9) Uani d . 1 . .
C C20 0.5644(3) 0.1947(2) 0.9317(3) 0.0716(11) Uani d . 1 . .
H H20A 0.6088 0.1565 0.9489 0.086 Uiso calc R 1 . .
C C26 -0.1375(4) 0.0105(3) 1.1318(2) 0.0813(12) Uani d . 1 . .
H H26A -0.1448 -0.0349 1.1523 0.098 Uiso calc R 1 . .
C C5 0.1351(3) 0.5667(2) 0.9977(3) 0.0702(10) Uani d . 1 . .
H H5B 0.0970 0.6012 0.9678 0.084 Uiso calc R 1 . .
C C10 0.0540(3) 0.2456(2) 0.66823(19) 0.0617(9) Uani d . 1 . .
C C17 0.4335(3) 0.3070(2) 0.8788(2) 0.0608(9) Uani d . 1 . .
C C25 -0.0335(3) 0.0349(2) 1.10562(19) 0.0633(9) Uani d . 1 . .
C C3 0.2409(3) 0.5318(2) 1.1151(2) 0.0734(11) Uani d . 1 . .
H H3A 0.2732 0.5439 1.1643 0.088 Uiso calc R 1 . .
C C18 0.5501(3) 0.3068(3) 0.8693(3) 0.0833(12) Uani d . 1 . .
H H18A 0.5849 0.3445 0.8443 0.100 Uiso calc R 1 . .
C C29 -0.1147(3) 0.1487(2) 1.0691(2) 0.0710(10) Uani d . 1 . .
H H29A -0.1080 0.1942 1.0490 0.085 Uiso calc R 1 . .
C C28 -0.2188(4) 0.1238(3) 1.0962(3) 0.0901(13) Uani d . 1 . .
H H28A -0.2825 0.1533 1.0940 0.108 Uiso calc R 1 . .
C C19 0.6154(3) 0.2502(3) 0.8970(3) 0.0924(14) Uani d . 1 . .
H H19A 0.6944 0.2505 0.8917 0.111 Uiso calc R 1 . .
C C22 0.4085(4) 0.4258(3) 0.8341(4) 0.139(3) Uani d . 1 . .
H H22A 0.4871 0.4205 0.8203 0.209 Uiso calc R 1 . .
H H22B 0.4040 0.4563 0.8793 0.209 Uiso calc R 1 . .
H H22C 0.3657 0.4460 0.7902 0.209 Uiso calc R 1 . .
C C27 -0.2291(4) 0.0558(3) 1.1265(3) 0.0957(15) Uani d . 1 . .
H H27A -0.2999 0.0406 1.1435 0.115 Uiso calc R 1 . .
N N4 0.2957(2) 0.12581(14) 1.00154(14) 0.0490(6) Uani d . 1 . .
O O11 -0.1204(2) 0.49196(19) 0.69980(17) 0.0884(9) Uani d . 1 . .
N N8 -0.0457(3) 0.52181(17) 0.6607(2) 0.0697(8) Uani d . 1 . .
O O10 0.0387(3) 0.5485(2) 0.6927(2) 0.1137(12) Uani d . 1 . .
O O9 -0.0595(3) 0.52210(19) 0.58779(18) 0.1112(13) Uani d . 1 . .
C C13 0.2104(4) 0.1384(2) 0.6849(2) 0.0814(12) Uani d . 1 . .
H H13A 0.2628 0.1015 0.6901 0.098 Uiso calc R 1 . .
C C11 0.0523(4) 0.1918(2) 0.6117(2) 0.0756(11) Uani d . 1 . .
H H11A -0.0007 0.1917 0.5695 0.091 Uiso calc R 1 . .
C C7 0.3442(4) 0.4214(3) 1.2059(2) 0.0878(14) Uani d . 1 . .
H H7B 0.3784 0.3787 1.2264 0.132 Uiso calc R 1 . .
H H7C 0.2827 0.4353 1.2389 0.132 Uiso calc R 1 . .
H H7D 0.4007 0.4582 1.2054 0.132 Uiso calc R 1 . .
O O12 0.2106(3) 0.26246(18) 1.09179(16) 0.0770(8) Uani d . 1 . .
C C12 0.1321(4) 0.1391(3) 0.6212(2) 0.0864(13) Uani d . 1 . .
H H12A 0.1339 0.1029 0.5840 0.104 Uiso calc R 1 . .
C C31 0.1538(6) 0.2642(4) 1.1638(3) 0.142(3) Uani d . 1 . .
H H31A 0.1884 0.2993 1.1979 0.213 Uiso calc R 1 . .
H H31B 0.1594 0.2187 1.1888 0.213 Uiso calc R 1 . .
H H31C 0.0746 0.2757 1.1538 0.213 Uiso calc R 1 . .
H H12B 0.217(4) 0.300(3) 1.075(3) 0.085(17) Uiso d . 1 . .

loop_
_atom_site_aniso_label
_atom_site_aniso_U_11
_atom_site_aniso_U_22
_atom_site_aniso_U_33
_atom_site_aniso_U_12
_atom_site_aniso_U_13
_atom_site_aniso_U_23
Cu2 0.03765(19) 0.0485(2) 0.0502(2) 0.00094(14) -0.00239(15) 0.00548(16)
Cu1 0.0459(2) 0.0472(2) 0.0473(2) -0.00129(15) -0.00812(15) 0.00114(16)
S2 0.0852(6) 0.0598(6) 0.0633(5) -0.0080(5) -0.0023(5) 0.0163(4)
S1 0.0756(6) 0.0823(7) 0.0568(5) -0.0011(5) -0.0248(5) 0.0035(4)
O5 0.0333(9) 0.0516(12) 0.0522(11) -0.0009(8) -0.0043(8) 0.0040(9)
N3 0.0497(14) 0.0577(17) 0.0431(13) -0.0041(12) -0.0030(11) 0.0043(12)
O6 0.0416(10) 0.0542(13) 0.0613(12) 0.0022(9) -0.0004(9) 0.0037(10)
C6 0.0513(17) 0.050(2) 0.0670(19) -0.0092(14) 0.0074(15) -0.0052(16)
N1 0.0525(14) 0.0544(17) 0.0506(14) -0.0008(12) -0.0082(11) 0.0068(12)
C16 0.0336(13) 0.059(2) 0.0488(16) -0.0051(13) -0.0022(12) -0.0062(14)
N6 0.0523(14) 0.0516(16) 0.0523(14) -0.0021(12) -0.0026(11) 0.0039(12)
O1 0.0790(15) 0.0510(15) 0.0562(12) 0.0005(12) -0.0189(11) -0.0077(11)
C9 0.0526(17) 0.059(2) 0.0485(16) -0.0012(15) -0.0075(14) 0.0087(15)
N2 0.0694(18) 0.064(2) 0.0592(16) 0.0080(15) -0.0179(14) 0.0060(14)
O8 0.0420(12) 0.109(2) 0.106(2) 0.0093(14) -0.0193(13) 0.0145(18)
N7 0.0357(12) 0.0636(19) 0.0665(16) -0.0058(12) -0.0028(12) 0.0108(14)
N5 0.0587(16) 0.0533(17) 0.0744(18) 0.0074(13) -0.0016(14) 0.0136(14)
O7 0.0718(15) 0.0569(16) 0.0686(15) -0.0064(12) -0.0034(12) 0.0010(12)
C23 0.0426(15) 0.056(2) 0.0607(18) 0.0106(14) -0.0063(13) -0.0105(15)
C24 0.0632(19) 0.052(2) 0.0483(16) -0.0020(15) -0.0053(14) 0.0049(14)
C21 0.0378(14) 0.059(2) 0.0601(18) 0.0012(13) -0.0024(13) -0.0113(15)
O2 0.0884(18) 0.088(2) 0.0625(14) 0.0065(15) -0.0262(13) -0.0214(14)
C77 0.0533(18) 0.050(2) 0.069(2) 0.0012(14) 0.0025(15) 0.0059(16)
O4 0.0513(13) 0.0722(17) 0.0977(19) -0.0148(12) -0.0011(13) 0.0295(15)
C15 0.0566(18) 0.060(2) 0.0428(15) -0.0086(15) 0.0028(13) 0.0015(14)
C30 0.0557(18) 0.066(2) 0.0514(17) -0.0089(16) 0.0030(14) 0.0011(16)
C4 0.070(2) 0.060(2) 0.101(3) -0.0203(19) 0.011(2) -0.025(2)
C14 0.063(2) 0.077(3) 0.063(2) 0.0043(18) 0.0019(17) -0.0098(18)
C1 0.0503(17) 0.057(2) 0.0614(18) -0.0097(15) 0.0020(14) -0.0087(16)
C2 0.0546(18) 0.065(2) 0.070(2) -0.0084(16) -0.0035(16) -0.0174(18)
C20 0.0400(16) 0.074(3) 0.101(3) 0.0057(17) -0.0024(18) -0.012(2)
C26 0.083(3) 0.087(3) 0.075(2) -0.024(2) 0.014(2) 0.007(2)
C5 0.067(2) 0.051(2) 0.094(3) -0.0070(17) 0.013(2) -0.0040(19)
C10 0.065(2) 0.072(2) 0.0476(17) -0.0147(17) -0.0009(15) 0.0049(16)
C17 0.0432(16) 0.070(2) 0.069(2) -0.0122(16) 0.0021(15) -0.0014(18)
C25 0.071(2) 0.070(2) 0.0492(17) -0.0137(18) 0.0005(15) 0.0024(16)
C3 0.062(2) 0.076(3) 0.082(2) -0.0196(19) 0.0017(19) -0.028(2)
C18 0.0476(19) 0.089(3) 0.114(3) -0.018(2) 0.012(2) 0.007(3)
C29 0.062(2) 0.080(3) 0.071(2) -0.0003(19) 0.0125(18) 0.007(2)
C28 0.060(2) 0.117(4) 0.093(3) 0.004(2) 0.015(2) 0.000(3)
C19 0.0401(18) 0.098(3) 0.140(4) -0.007(2) 0.010(2) -0.005(3)
C22 0.083(3) 0.106(4) 0.229(7) -0.020(3) 0.000(4) 0.082(5)
C27 0.079(3) 0.119(4) 0.091(3) -0.035(3) 0.022(2) 0.005(3)
N4 0.0501(13) 0.0469(15) 0.0496(13) 0.0015(11) -0.0057(11) -0.0001(11)
O11 0.0606(15) 0.123(3) 0.0823(17) 0.0176(16) 0.0054(14) 0.0302(18)
N8 0.077(2) 0.0537(19) 0.078(2) -0.0003(15) -0.0022(18) 0.0040(16)
O10 0.113(3) 0.099(3) 0.127(3) -0.026(2) -0.033(2) -0.002(2)
O9 0.159(3) 0.103(3) 0.0727(18) -0.077(2) 0.011(2) -0.0064(17)
C13 0.092(3) 0.078(3) 0.075(2) 0.009(2) 0.006(2) -0.019(2)
C11 0.086(3) 0.087(3) 0.053(2) -0.016(2) -0.0083(19) -0.0095(19)
C7 0.079(3) 0.122(4) 0.062(2) 0.002(3) -0.020(2) -0.024(2)
O12 0.109(2) 0.068(2) 0.0537(14) -0.0073(17) -0.0022(14) -0.0026(14)
C12 0.105(3) 0.085(3) 0.070(2) -0.014(3) 0.005(2) -0.024(2)
C31 0.186(7) 0.147(6) 0.095(4) -0.047(5) 0.047(4) -0.037(4)

loop_
_atom_type_symbol
_atom_type_description
_atom_type_scat_dispersion_real
_atom_type_scat_dispersion_imag
_atom_type_scat_source
C C 0.0033 0.0016 'International Tables Vol C Tables 4.2.6.8 and 6.1.1.4'
H H 0.0000 0.0000 'International Tables Vol C Tables 4.2.6.8 and 6.1.1.4'
N N 0.0061 0.0033 'International Tables Vol C Tables 4.2.6.8 and 6.1.1.4'
O O 0.0106 0.0060 'International Tables Vol C Tables 4.2.6.8 and 6.1.1.4'
S S 0.1246 0.1234 'International Tables Vol C Tables 4.2.6.8 and 6.1.1.4'
Cu Cu 0.3201 1.2651 'International Tables Vol C Tables 4.2.6.8 and 6.1.1.4'

loop_
_geom_angle_atom_site_label_1
_geom_angle_atom_site_label_2
_geom_angle_atom_site_label_3
_geom_angle_site_symmetry_1
_geom_angle_site_symmetry_3
_geom_angle
_geom_angle_publ_flag
N4 Cu2 O5 . . 89.97(10) n
N4 Cu2 O6 . . 166.43(10) ?
O5 Cu2 O6 . . 87.90(8) ?
N4 Cu2 N6 . . 81.65(11) n
O5 Cu2 N6 . . 170.53(10) ?
O6 Cu2 N6 . . 99.22(10) ?
N4 Cu2 O12 . . 98.05(11) ?
O5 Cu2 O12 . . 89.17(11) ?
O6 Cu2 O12 . . 95.31(11) ?
N6 Cu2 O12 . . 96.34(12) ?
O1 Cu1 N1 . . 90.78(11) n
O1 Cu1 O5 . . 89.41(9) n
N1 Cu1 O5 . . 176.51(10) ?
O1 Cu1 N3 . . 171.04(11) ?
N1 Cu1 N3 . . 81.54(11) n
O5 Cu1 N3 . . 97.97(10) ?
O1 Cu1 O4 . . 91.03(11) ?
N1 Cu1 O4 . . 107.58(10) ?
O5 Cu1 O4 . . 75.89(8) ?
N3 Cu1 O4 . . 95.67(10) ?
C24 S2 C25 . . 88.19(17) ?
C9 S1 C10 . . 88.49(16) ?
C16 O5 Cu2 . . 127.72(19) ?
C16 O5 Cu1 . . 119.69(19) ?
Cu2 O5 Cu1 . . 110.11(9) n
C9 N3 C15 . . 110.6(3) ?
C9 N3 Cu1 . . 109.6(2) ?
C15 N3 Cu1 . . 139.4(2) ?
N7 O6 Cu2 . . 108.46(19) ?
C1 C6 C5 . . 119.9(3) ?
C1 C6 C77 . . 122.2(3) ?
C5 C6 C77 . . 117.8(3) ?
C77 N1 N2 . . 119.5(3) ?
C77 N1 Cu1 . . 128.3(2) ?
N2 N1 Cu1 . . 112.2(2) ?
O5 C16 C21 . . 123.0(3) ?
O5 C16 C17 . . 118.7(3) ?
C21 C16 C17 . . 118.2(3) ?
C24 N6 C30 . . 110.4(3) ?
C24 N6 Cu2 . . 110.7(2) ?
C30 N6 Cu2 . . 138.6(2) ?
C1 O1 Cu1 . . 127.2(2) ?
N3 C9 N2 . . 121.0(3) ?
N3 C9 S1 . . 116.6(3) ?
N2 C9 S1 . . 122.4(2) ?
C9 N2 N1 . . 114.2(3) ?
C9 N2 H2A . . 122.9 ?
N1 N2 H2A . . 122.9 ?
O8 N7 O7 . . 124.0(3) ?
O8 N7 O6 . . 118.1(3) ?
O7 N7 O6 . . 117.8(2) ?
C24 N5 N4 . . 114.3(3) ?
C24 N5 H5A . . 122.9 ?
N4 N5 H5A . . 122.9 ?
N4 C23 C21 . . 123.9(3) ?
N4 C23 H23A . . 118.1 ?
C21 C23 H23A . . 118.1 ?
N6 C24 N5 . . 120.4(3) ?
N6 C24 S2 . . 117.5(3) ?
N5 C24 S2 . . 122.1(3) ?
C16 C21 C20 . . 119.4(3) ?
C16 C21 C23 . . 124.1(3) ?
C20 C21 C23 . . 116.5(3) ?
C2 O2 C7 . . 118.5(3) ?
N1 C77 C6 . . 123.4(3) ?
N1 C77 H7A . . 118.3 ?
C6 C77 H7A . . 118.3 ?
C17 O4 C22 . . 120.3(3) ?
C17 O4 Cu1 . . 109.36(19) ?
C22 O4 Cu1 . . 126.0(3) ?
C14 C15 C10 . . 119.4(3) ?
C14 C15 N3 . . 126.9(3) ?
C10 C15 N3 . . 113.8(3) ?
C29 C30 N6 . . 126.5(3) ?
C29 C30 C25 . . 120.1(3) ?
N6 C30 C25 . . 113.4(3) ?
C5 C4 C3 . . 120.4(4) ?
C5 C4 H4A . . 119.8 ?
C3 C4 H4A . . 119.8 ?
C13 C14 C15 . . 119.1(4) ?
C13 C14 H14A . . 120.5 ?
C15 C14 H14A . . 120.5 ?
O1 C1 C6 . . 125.1(3) ?
O1 C1 C2 . . 116.6(3) ?
C6 C1 C2 . . 118.3(3) ?
O2 C2 C3 . . 125.5(3) ?
O2 C2 C1 . . 114.0(3) ?
C3 C2 C1 . . 120.4(4) ?
C19 C20 C21 . . 121.4(4) ?
C19 C20 H20A . . 119.3 ?
C21 C20 H20A . . 119.3 ?
C27 C26 C25 . . 117.5(4) ?
C27 C26 H26A . . 121.3 ?
C25 C26 H26A . . 121.3 ?
C4 C5 C6 . . 120.6(4) ?
C4 C5 H5B . . 119.7 ?
C6 C5 H5B . . 119.7 ?
C11 C10 C15 . . 122.0(4) ?
C11 C10 S1 . . 127.5(3) ?
C15 C10 S1 . . 110.4(3) ?
O4 C17 C18 . . 123.2(4) ?
O4 C17 C16 . . 115.8(3) ?
C18 C17 C16 . . 121.0(4) ?
C26 C25 C30 . . 121.7(4) ?
C26 C25 S2 . . 127.7(3) ?
C30 C25 S2 . . 110.5(3) ?
C2 C3 C4 . . 120.3(4) ?
C2 C3 H3A . . 119.8 ?
C4 C3 H3A . . 119.8 ?
C17 C18 C19 . . 119.9(4) ?
C17 C18 H18A . . 120.0 ?
C19 C18 H18A . . 120.0 ?
C30 C29 C28 . . 117.7(4) ?
C30 C29 H29A . . 121.2 ?
C28 C29 H29A . . 121.2 ?
C27 C28 C29 . . 121.3(5) ?
C27 C28 H28A . . 119.3 ?
C29 C28 H28A . . 119.3 ?
C20 C19 C18 . . 120.0(4) ?
C20 C19 H19A . . 120.0 ?
C18 C19 H19A . . 120.0 ?
O4 C22 H22A . . 109.5 ?
O4 C22 H22B . . 109.5 ?
H22A C22 H22B . . 109.5 ?
O4 C22 H22C . . 109.5 ?
H22A C22 H22C . . 109.5 ?
H22B C22 H22C . . 109.5 ?
C26 C27 C28 . . 121.6(4) ?
C26 C27 H27A . . 119.2 ?
C28 C27 H27A . . 119.2 ?
C23 N4 N5 . . 117.8(3) ?
C23 N4 Cu2 . . 129.3(2) ?
N5 N4 Cu2 . . 112.9(2) ?
O10 N8 O9 . . 121.2(4) ?
O10 N8 O11 . . 121.5(4) ?
O9 N8 O11 . . 117.3(4) ?
C14 C13 C12 . . 120.6(4) ?
C14 C13 H13A . . 119.7 ?
C12 C13 H13A . . 119.7 ?
C12 C11 C10 . . 117.2(4) ?
C12 C11 H11A . . 121.4 ?
C10 C11 H11A . . 121.4 ?
O2 C7 H7B . . 109.5 ?
O2 C7 H7C . . 109.5 ?
H7B C7 H7C . . 109.5 ?
O2 C7 H7D . . 109.5 ?
H7B C7 H7D . . 109.5 ?
H7C C7 H7D . . 109.5 ?
C31 O12 Cu2 . . 126.5(3) ?
C31 O12 H12B . . 111(4) ?
Cu2 O12 H12B . . 106(4) ?
C11 C12 C13 . . 121.8(4) ?
C11 C12 H12A . . 119.1 ?
C13 C12 H12A . . 119.1 ?
O12 C31 H31A . . 109.5 ?
O12 C31 H31B . . 109.5 ?
H31A C31 H31B . . 109.5 ?
O12 C31 H31C . . 109.5 ?
H31A C31 H31C . . 109.5 ?
H31B C31 H31C . . 109.5 ?

loop_
_geom_bond_atom_site_label_1
_geom_bond_atom_site_label_2
_geom_bond_site_symmetry_2
_geom_bond_distance
_geom_bond_publ_flag
Cu2 N4 . 1.948(3) ?
Cu2 O5 . 1.956(2) n
Cu2 O6 . 1.989(2) ?
Cu2 N6 . 1.999(3) ?
Cu2 O12 . 2.252(3) n
Cu1 O1 . 1.898(2) n
Cu1 N1 . 1.948(3) ?
Cu1 O5 . 1.979(2) n
Cu1 N3 . 2.004(2) ?
Cu1 O4 . 2.311(2) ?
S2 C24 . 1.720(3) ?
S2 C25 . 1.745(4) ?
S1 C9 . 1.734(3) ?
S1 C10 . 1.750(4) ?
O5 C16 . 1.349(3) n
N3 C9 . 1.311(4) ?
N3 C15 . 1.404(4) ?
O6 N7 . 1.308(4) ?
C6 C1 . 1.401(5) ?
C6 C5 . 1.424(5) ?
C6 C77 . 1.440(5) ?
N1 C77 . 1.291(4) ?
N1 N2 . 1.380(4) ?
C16 C21 . 1.395(5) ?
C16 C17 . 1.409(5) ?
N6 C24 . 1.314(4) ?
N6 C30 . 1.390(4) ?
O1 C1 . 1.320(4) ?
C9 N2 . 1.336(4) ?
N2 H2A . 0.8600 ?
O8 N7 . 1.219(3) ?
N7 O7 . 1.235(4) ?
N5 C24 . 1.345(4) ?
N5 N4 . 1.383(4) ?
N5 H5A . 0.8600 ?
C23 N4 . 1.298(4) ?
C23 C21 . 1.435(5) ?
C23 H23A . 0.9300 ?
C21 C20 . 1.405(4) ?
O2 C2 . 1.355(5) ?
O2 C7 . 1.423(4) ?
C77 H7A . 0.9300 ?
O4 C17 . 1.366(4) ?
O4 C22 . 1.385(5) ?
C15 C14 . 1.381(5) ?
C15 C10 . 1.399(4) ?
C30 C29 . 1.386(5) ?
C30 C25 . 1.413(5) ?
C4 C5 . 1.351(6) ?
C4 C3 . 1.409(6) ?
C4 H4A . 0.9300 ?
C14 C13 . 1.383(5) ?
C14 H14A . 0.9300 ?
C1 C2 . 1.428(5) ?
C2 C3 . 1.376(5) ?
C20 C19 . 1.352(6) ?
C20 H20A . 0.9300 ?
C26 C27 . 1.372(7) ?
C26 C25 . 1.386(5) ?
C26 H26A . 0.9300 ?
C5 H5B . 0.9300 ?
C10 C11 . 1.394(5) ?
C17 C18 . 1.378(5) ?
C3 H3A . 0.9300 ?
C18 C19 . 1.387(7) ?
C18 H18A . 0.9300 ?
C29 C28 . 1.396(6) ?
C29 H29A . 0.9300 ?
C28 C27 . 1.392(7) ?
C28 H28A . 0.9300 ?
C19 H19A . 0.9300 ?
C22 H22A . 0.9600 ?
C22 H22B . 0.9600 ?
C22 H22C . 0.9600 ?
C27 H27A . 0.9300 ?
O11 N8 . 1.247(4) ?
N8 O10 . 1.219(4) ?
N8 O9 . 1.237(4) ?
C13 C12 . 1.390(6) ?
C13 H13A . 0.9300 ?
C11 C12 . 1.371(6) ?
C11 H11A . 0.9300 ?
C7 H7B . 0.9600 ?
C7 H7C . 0.9600 ?
C7 H7D . 0.9600 ?
O12 C31 . 1.405(6) ?
O12 H12B . 0.77(5) ?
C12 H12A . 0.9300 ?
C31 H31A . 0.9600 ?
C31 H31B . 0.9600 ?
C31 H31C . 0.9600 ?

loop_
_geom_hbond_atom_site_label_D
_geom_hbond_atom_site_label_H
_geom_hbond_atom_site_label_A
_geom_hbond_site_symmetry_A
_geom_hbond_distance_DH
_geom_hbond_distance_HA
_geom_hbond_distance_DA
_geom_hbond_angle_DHA
_geom_hbond_publ_flag
N2 H2A O11 . 0.8600 1.9200 2.730(4) 156.00 yes
N5 H5A O9 4_666 0.8600 1.9000 2.728(4) 160.00 yes
O12 H12B O1 . 0.77(6) 2.04(5) 2.763(4) 157(5) yes
O12 H12B O2 . 0.77(6) 2.44(5) 3.025(4) 134(5) yes
